data_7212429
loop_
_publ_author_name
'Li, Zhao-Yang'
'Dai, Jing-Wei'
'Yue, Shan-Tang'
'Liu, Ying-Liang'

_publ_section_title
;
 Novel three-dimensional Ln--Ag 4d--4f heteropentametallic helix-based
 microporous metal--organic framework with unprecedented
 (3,4,5,6)-connected topology constructed from isonicotinate ligand
;
_journal_issue 7
_journal_name_full CrystEngComm
_journal_page_first 2014
_journal_paper_doi 10.1039/c000058b
_journal_volume 12
_journal_year 2010
_chemical_formula_moiety 'C74 H62 Ag6 La4 N12 O35, 4(N O3), 2(H O0.50), 2(H2 O)'
_chemical_formula_sum 'C74 H68 Ag6 La4 N16 O50'
_chemical_formula_weight 3184.31
_chemical_name_systematic
;
?
;
_space_group_IT_number 14
_symmetry_cell_setting monoclinic
_symmetry_space_group_name_Hall '-P 2ybc'
_symmetry_space_group_name_H-M 'P 1 21/c 1'
_atom_sites_solution_hydrogens geom
_atom_sites_solution_primary direct
_atom_sites_solution_secondary difmap
_audit_creation_method SHELXL-97
_cell_angle_alpha 90.00
_cell_angle_beta 95.9240(10)
_cell_angle_gamma 90.00
_cell_formula_units_Z 2
_cell_length_a 17.1160(8)
_cell_length_b 33.9351(16)
_cell_length_c 8.3694(4)
_cell_measurement_reflns_used 5276
_cell_measurement_temperature 298(2)
_cell_measurement_theta_max 26.79
_cell_measurement_theta_min 2.16
_cell_volume 4835.3(4)
_computing_cell_refinement 'SAINT (Bruker, 2004)'
_computing_data_collection 'APEX-II (Bruker, 2004)'
_computing_data_reduction APEX-II
_computing_molecular_graphics 'SHELXTL-XP (Bruker, 2004)'
_computing_publication_material SHELXL-97
_computing_structure_refinement 'SHELXL-97 (Sheldrick, 2008)'
_computing_structure_solution 'SHELXS-97 (Sheldrick, 2008)'
_diffrn_ambient_temperature 298(2)
_diffrn_measured_fraction_theta_full 0.997
_diffrn_measured_fraction_theta_max 0.997
_diffrn_measurement_device_type 'Bruker APEX-II area-detector diffractometer'
_diffrn_measurement_method '\f and \w scan'
_diffrn_radiation_monochromator graphite
_diffrn_radiation_source 'fine-focus sealed tube'
_diffrn_radiation_type MoK\a
_diffrn_radiation_wavelength 0.71073
_diffrn_reflns_av_R_equivalents 0.0437
_diffrn_reflns_av_sigmaI/netI 0.0538
_diffrn_reflns_limit_h_max 21
_diffrn_reflns_limit_h_min -19
_diffrn_reflns_limit_k_max 41
_diffrn_reflns_limit_k_min -40
_diffrn_reflns_limit_l_max 10
_diffrn_reflns_limit_l_min -7
_diffrn_reflns_number 26645
_diffrn_reflns_theta_full 26.00
_diffrn_reflns_theta_max 26.00
_diffrn_reflns_theta_min 1.69
_exptl_absorpt_coefficient_mu 3.019
_exptl_absorpt_correction_T_max 0.7728
_exptl_absorpt_correction_T_min 0.6602
_exptl_absorpt_correction_type multi-scan
_exptl_absorpt_process_details SADABS
_exptl_crystal_colour colorless
_exptl_crystal_density_diffrn 2.187
_exptl_crystal_density_method 'not measured'
_exptl_crystal_description block
_exptl_crystal_F_000 3068.0
_exptl_crystal_size_max 0.30
_exptl_crystal_size_mid 0.23
_exptl_crystal_size_min 0.18
_refine_diff_density_max 0.792
_refine_diff_density_min -0.828
_refine_diff_density_rms 0.122
_refine_ls_extinction_method none
_refine_ls_goodness_of_fit_ref 1.042
_refine_ls_hydrogen_treatment constr
_refine_ls_matrix_type full
_refine_ls_number_parameters 685
_refine_ls_number_reflns 9481
_refine_ls_number_restraints 0
_refine_ls_restrained_S_all 1.042
_refine_ls_R_factor_all 0.0554
_refine_ls_R_factor_gt 0.0366
_refine_ls_shift/su_max 0.002
_refine_ls_shift/su_mean 0.000
_refine_ls_structure_factor_coef Fsqd
_refine_ls_weighting_details 'calc w=1/[\s^2^(Fo^2^)+(0.0294P)^2^+0.3702P] where P=(Fo^2^+2Fc^2^)/3'
_refine_ls_weighting_scheme calc
_refine_ls_wR_factor_gt 0.0717
_refine_ls_wR_factor_ref 0.0794
_reflns_number_gt 7205
_reflns_number_total 9481
_reflns_threshold_expression >2sigma(I)
_cod_data_source_file c000058b.txt
_cod_data_source_block 1
_cod_original_sg_symbol_Hall '-P 2ybc '
_cod_original_sg_symbol_H-M 'P 21/c'
_cod_database_code 7212429

loop_
_symmetry_equiv_pos_as_xyz
'x, y, z'
'-x, y+1/2, -z+1/2'
'-x, -y, -z'
'x, -y-1/2, z-1/2'

loop_
_atom_site_label
_atom_site_type_symbol
_atom_site_fract_x
_atom_site_fract_y
_atom_site_fract_z
_atom_site_U_iso_or_equiv
_atom_site_adp_type
_atom_site_occupancy
_atom_site_symmetry_multiplicity
_atom_site_calc_flag
_atom_site_refinement_flags
Ag1 Ag 0.97047(2) 0.701298(16) -0.34117(6) 0.05681(15) Uani 1 1 d .
Ag2 Ag 1.01276(3) 0.540187(19) 0.11131(7) 0.07123(18) Uani 1 1 d .
Ag3 Ag 0.99736(3) 0.634693(19) 0.38715(7) 0.07398(19) Uani 1 1 d .
C1 C 1.3434(3) 0.72157(15) -0.2854(6) 0.0266(11) Uani 1 1 d .
C2 C 1.2571(3) 0.71191(14) -0.3141(6) 0.0256(11) Uani 1 1 d .
C3 C 1.2082(3) 0.73228(18) -0.4264(7) 0.0434(15) Uani 1 1 d .
H3 H 1.2287 0.7509 -0.4922 0.052 Uiso 1 1 calc R
C4 C 1.1294(3) 0.72492(19) -0.4402(7) 0.0502(16) Uani 1 1 d .
H4 H 1.0975 0.7390 -0.5168 0.060 Uiso 1 1 calc R
C5 C 1.1434(3) 0.67824(17) -0.2469(7) 0.0438(15) Uani 1 1 d .
H5 H 1.1215 0.6592 -0.1852 0.053 Uiso 1 1 calc R
C6 C 1.2231(3) 0.68355(16) -0.2260(6) 0.0372(13) Uani 1 1 d .
H6 H 1.2540 0.6681 -0.1527 0.045 Uiso 1 1 calc R
C7 C 0.7976(3) 0.72556(19) -0.4192(7) 0.0468(15) Uani 1 1 d .
H7 H 0.8179 0.7401 -0.4996 0.056 Uiso 1 1 calc R
C8 C 0.8131(3) 0.67899(17) -0.2216(7) 0.0442(15) Uani 1 1 d .
H8 H 0.8447 0.6606 -0.1633 0.053 Uiso 1 1 calc R
C9 C 0.7366(3) 0.68306(16) -0.1884(6) 0.0372(13) Uani 1 1 d .
H9 H 0.7175 0.6679 -0.1084 0.045 Uiso 1 1 calc R
C10 C 0.6885(3) 0.70975(15) -0.2744(6) 0.0295(12) Uani 1 1 d .
C11 C 0.7201(3) 0.73113(17) -0.3930(6) 0.0399(14) Uani 1 1 d .
H11 H 0.6892 0.7492 -0.4547 0.048 Uiso 1 1 calc R
C12 C 0.6059(3) 0.71802(15) -0.2359(6) 0.0273(11) Uani 1 1 d .
C13 C 0.3626(3) 0.63195(15) 0.2490(6) 0.0276(11) Uani 1 1 d .
C14 C 0.2800(3) 0.63356(14) 0.2943(6) 0.0270(11) Uani 1 1 d .
C15 C 0.2281(3) 0.6600(2) 0.2229(8) 0.068(2) Uani 1 1 d .
H15 H 0.2445 0.6786 0.1515 0.082 Uiso 1 1 calc R
C16 C 0.1508(4) 0.6593(2) 0.2566(9) 0.082(3) Uani 1 1 d .
H16 H 0.1161 0.6774 0.2048 0.099 Uiso 1 1 calc R
C17 C 0.1749(3) 0.61053(18) 0.4355(7) 0.0475(15) Uani 1 1 d .
H17 H 0.1581 0.5938 0.5130 0.057 Uiso 1 1 calc R
C18 C 0.2530(3) 0.60928(17) 0.4064(7) 0.0426(14) Uani 1 1 d .
H18 H 0.2873 0.5918 0.4634 0.051 Uiso 1 1 calc R
C19 C 0.6168(3) 0.64591(15) 0.3221(6) 0.0289(11) Uani 1 1 d .
C20 C 0.7050(3) 0.64269(15) 0.3402(6) 0.0291(11) Uani 1 1 d .
C21 C 0.7496(3) 0.66649(19) 0.2514(7) 0.0537(17) Uani 1 1 d .
H21 H 0.7253 0.6850 0.1807 0.064 Uiso 1 1 calc R
C22 C 0.7444(3) 0.61617(16) 0.4416(7) 0.0429(14) Uani 1 1 d .
H22 H 0.7170 0.5995 0.5042 0.052 Uiso 1 1 calc R
C23 C 0.8257(3) 0.61436(17) 0.4502(7) 0.0489(16) Uani 1 1 d .
H23 H 0.8516 0.5963 0.5206 0.059 Uiso 1 1 calc R
C24 C 0.8294(4) 0.6628(2) 0.2678(8) 0.066(2) Uani 1 1 d .
H24 H 0.8582 0.6795 0.2079 0.079 Uiso 1 1 calc R
C25 C 0.6433(3) 0.57918(15) -0.0053(7) 0.0322(12) Uani 1 1 d .
C26 C 0.7295(3) 0.56805(15) 0.0151(6) 0.0304(12) Uani 1 1 d .
C27 C 0.7801(3) 0.58093(17) -0.0914(7) 0.0421(14) Uani 1 1 d .
H27 H 0.7613 0.5955 -0.1813 0.051 Uiso 1 1 calc R
C28 C 0.8591(3) 0.57202(19) -0.0636(7) 0.0516(17) Uani 1 1 d .
H28 H 0.8925 0.5811 -0.1362 0.062 Uiso 1 1 calc R
C29 C 0.8403(3) 0.5377(2) 0.1620(7) 0.0570(18) Uani 1 1 d .
H29 H 0.8601 0.5222 0.2485 0.068 Uiso 1 1 calc R
C30 C 0.7600(3) 0.54586(18) 0.1435(7) 0.0448(15) Uani 1 1 d .
H30 H 0.7276 0.5364 0.2174 0.054 Uiso 1 1 calc R
C31 C 0.3580(3) 0.49421(15) 0.4342(6) 0.0278(11) Uani 1 1 d .
C32 C 0.2778(3) 0.50460(15) 0.3524(6) 0.0290(11) Uani 1 1 d .
C33 C 0.2683(3) 0.52395(16) 0.2070(6) 0.0369(13) Uani 1 1 d .
H33 H 0.3118 0.5309 0.1551 0.044 Uiso 1 1 calc R
C34 C 0.1929(3) 0.53300(19) 0.1386(7) 0.0506(16) Uani 1 1 d .
H34 H 0.1869 0.5454 0.0389 0.061 Uiso 1 1 calc R
C35 C 0.1384(3) 0.5059(2) 0.3524(7) 0.0535(17) Uani 1 1 d .
H35 H 0.0944 0.4999 0.4043 0.064 Uiso 1 1 calc R
C36 C 0.2105(3) 0.49548(18) 0.4224(7) 0.0451(15) Uani 1 1 d .
H36 H 0.2147 0.4819 0.5195 0.054 Uiso 1 1 calc R
C37 C 0.4703(3) 0.51468(15) -0.0441(6) 0.0314(12) Uani 1 1 d .
La1 La 0.476789(15) 0.707651(8) 0.07047(3) 0.02324(8) Uani 1 1 d .
La2 La 0.515700(15) 0.557618(8) 0.31237(3) 0.02355(8) Uani 1 1 d .
N1 N 1.0954(2) 0.69892(14) -0.3510(6) 0.0410(12) Uani 1 1 d .
N2 N 0.8443(2) 0.70021(14) -0.3341(5) 0.0402(12) Uani 1 1 d .
N3 N 0.1236(3) 0.63416(17) 0.3591(6) 0.0546(14) Uani 1 1 d .
N4 N 0.1287(3) 0.52464(15) 0.2106(6) 0.0491(13) Uani 1 1 d .
N5 N 0.8898(3) 0.55095(16) 0.0625(6) 0.0505(14) Uani 1 1 d .
N6 N 0.8685(3) 0.63678(16) 0.3645(6) 0.0487(13) Uani 1 1 d .
N7 N 0.9769(3) 0.79627(18) 0.5600(7) 0.0513(14) Uani 1 1 d .
N8 N 0.0168(5) 0.5637(3) 0.6440(15) 0.112(4) Uani 1 1 d .
O1 O 1.38251(19) 0.70428(10) -0.1731(4) 0.0338(8) Uani 1 1 d .
O2 O 1.36827(18) 0.74657(10) -0.3772(4) 0.0334(8) Uani 1 1 d .
O3 O 0.58611(19) 0.70441(11) -0.1082(4) 0.0378(9) Uani 1 1 d .
O4 O 0.56459(19) 0.73808(11) -0.3355(4) 0.0386(9) Uani 1 1 d .
O5 O 0.3851(2) 0.66132(11) 0.1766(4) 0.0441(10) Uani 1 1 d .
O6 O 0.40148(19) 0.60153(10) 0.2824(4) 0.0381(9) Uani 1 1 d .
O7 O 0.57937(19) 0.62058(10) 0.3927(4) 0.0367(9) Uani 1 1 d .
O8 O 0.5879(2) 0.67388(11) 0.2398(4) 0.0451(10) Uani 1 1 d .
O9 O 0.6057(2) 0.57213(12) 0.1120(4) 0.0442(10) Uani 1 1 d .
O10 O 0.6177(2) 0.59541(12) -0.1329(4) 0.0475(10) Uani 1 1 d .
O11 O 0.41595(18) 0.51253(11) 0.3954(4) 0.0372(9) Uani 1 1 d .
O12 O 0.35999(19) 0.46747(10) 0.5371(4) 0.0353(9) Uani 1 1 d .
O13 O 0.0411(4) 0.5380(3) 0.7370(11) 0.154(3) Uani 1 1 d .
O14 O -0.0051(6) 0.5550(3) 0.4994(13) 0.151(4) Uani 1 1 d .
O15 O 0.0073(4) 0.5975(2) 0.6830(8) 0.122(2) Uani 1 1 d .
O16 O 0.9908(3) 0.78824(15) 0.7046(6) 0.0701(14) Uani 1 1 d .
O17 O 0.9589(3) 0.76898(15) 0.4637(6) 0.0702(13) Uani 1 1 d .
O18 O 0.9802(3) 0.83041(15) 0.5120(6) 0.0825(16) Uani 1 1 d .
O19 O 0.4448(2) 0.54223(11) 0.0354(4) 0.0390(9) Uani 1 1 d .
O20 O 0.4535(2) 0.50916(10) -0.1925(4) 0.0373(9) Uani 1 1 d .
O1W O 0.3357(7) 0.5917(4) 0.8511(14) 0.118(4) Uani 0.50 1 d P
H1W H 0.3703 0.6019 0.7982 0.177 Uiso 0.50 1 d PR
H2W H 0.3165 0.5712 0.7967 0.177 Uiso 0.50 1 d PR
O2W O 0.4389(3) 0.65735(14) 0.5713(5) 0.0881(17) Uani 1 1 d .
H3W H 0.4536 0.6338 0.5498 0.132 Uiso 1 1 d R
H4W H 0.4310 0.6577 0.6717 0.132 Uiso 1 1 d R
O3W O 0.4716(2) 0.72009(11) 0.3875(4) 0.0424(9) Uani 1 1 d .
H6W H 0.5152 0.7200 0.4395 0.064 Uiso 1 1 d R
H5W H 0.4533 0.6986 0.4103 0.064 Uiso 1 1 d R
O4W O 0.4862(2) 0.63908(11) -0.0652(4) 0.0501(11) Uani 1 1 d .
H7W H 0.5248 0.6267 -0.0869 0.075 Uiso 1 1 d R
H8W H 0.4535 0.6221 -0.0535 0.075 Uiso 1 1 d R
O5W O 0.5010(2) 0.57217(10) 0.6123(4) 0.0376(9) Uani 1 1 d .
H10W H 0.4752 0.5565 0.6608 0.056 Uiso 1 1 d R
H9W H 0.5359 0.5792 0.6810 0.056 Uiso 1 1 d R
O6W O 1.0675(5) 0.6011(2) -0.0111(10) 0.066(3) Uani 0.50 1 d P
H11W H 1.0579 0.5908 -0.1008 0.099 Uiso 0.50 1 d PR
H12W H 1.1116 0.6102 -0.0145 0.099 Uiso 0.50 1 d PR

loop_
_atom_site_aniso_label
_atom_site_aniso_U_11
_atom_site_aniso_U_22
_atom_site_aniso_U_33
_atom_site_aniso_U_23
_atom_site_aniso_U_13
_atom_site_aniso_U_12
Ag1 0.0184(2) 0.0747(4) 0.0787(4) -0.0088(3) 0.0115(2) -0.0031(2)
Ag2 0.0264(3) 0.0959(5) 0.0882(4) 0.0091(3) -0.0095(3) 0.0179(3)
Ag3 0.0226(2) 0.1034(5) 0.0984(5) -0.0105(4) 0.0183(3) 0.0012(3)
C1 0.027(3) 0.030(3) 0.024(3) -0.005(2) 0.009(2) -0.001(2)
C2 0.021(2) 0.031(3) 0.025(3) -0.003(2) 0.003(2) -0.002(2)
C3 0.024(3) 0.061(4) 0.046(4) 0.013(3) 0.004(3) -0.002(3)
C4 0.028(3) 0.066(4) 0.056(4) 0.017(3) -0.001(3) 0.002(3)
C5 0.031(3) 0.049(4) 0.053(4) 0.008(3) 0.011(3) -0.011(3)
C6 0.025(3) 0.045(3) 0.042(3) 0.011(3) 0.006(2) 0.000(2)
C7 0.028(3) 0.065(4) 0.049(4) 0.009(3) 0.013(3) -0.003(3)
C8 0.023(3) 0.048(4) 0.062(4) 0.008(3) 0.003(3) 0.004(3)
C9 0.027(3) 0.045(4) 0.041(3) 0.011(3) 0.010(2) 0.006(2)
C10 0.023(3) 0.040(3) 0.026(3) -0.006(2) 0.006(2) -0.003(2)
C11 0.026(3) 0.051(4) 0.043(3) 0.012(3) 0.005(2) 0.001(3)
C12 0.018(2) 0.033(3) 0.031(3) -0.004(2) 0.002(2) 0.001(2)
C13 0.024(3) 0.033(3) 0.025(3) -0.004(2) 0.003(2) 0.002(2)
C14 0.024(3) 0.030(3) 0.028(3) 0.002(2) 0.007(2) -0.002(2)
C15 0.032(3) 0.099(6) 0.075(5) 0.053(4) 0.018(3) 0.020(4)
C16 0.032(4) 0.122(7) 0.094(6) 0.046(5) 0.013(4) 0.034(4)
C17 0.034(3) 0.053(4) 0.058(4) 0.011(3) 0.015(3) 0.004(3)
C18 0.030(3) 0.046(4) 0.053(4) 0.007(3) 0.007(3) 0.003(3)
C19 0.033(3) 0.026(3) 0.027(3) -0.002(2) 0.001(2) 0.005(2)
C20 0.024(3) 0.032(3) 0.031(3) -0.004(2) 0.004(2) -0.002(2)
C21 0.039(4) 0.072(5) 0.050(4) 0.026(3) 0.007(3) 0.002(3)
C22 0.028(3) 0.044(4) 0.056(4) 0.012(3) 0.003(3) 0.000(3)
C23 0.024(3) 0.049(4) 0.073(4) 0.008(3) 0.000(3) 0.006(3)
C24 0.036(4) 0.093(6) 0.071(5) 0.030(4) 0.018(3) -0.002(4)
C25 0.024(3) 0.035(3) 0.038(3) -0.003(2) 0.006(2) 0.005(2)
C26 0.030(3) 0.035(3) 0.027(3) 0.000(2) 0.006(2) 0.008(2)
C27 0.029(3) 0.055(4) 0.043(4) 0.013(3) 0.007(3) 0.010(3)
C28 0.029(3) 0.071(5) 0.058(4) 0.016(3) 0.019(3) 0.005(3)
C29 0.041(4) 0.094(5) 0.035(4) 0.023(3) 0.001(3) 0.024(3)
C30 0.032(3) 0.067(4) 0.037(3) 0.020(3) 0.009(3) 0.012(3)
C31 0.024(3) 0.032(3) 0.028(3) -0.003(2) 0.005(2) 0.002(2)
C32 0.020(2) 0.034(3) 0.033(3) 0.000(2) -0.001(2) 0.004(2)
C33 0.024(3) 0.049(4) 0.037(3) 0.010(3) 0.002(2) 0.003(2)
C34 0.041(4) 0.074(5) 0.036(4) 0.015(3) -0.005(3) 0.005(3)
C35 0.025(3) 0.078(5) 0.058(4) 0.013(4) 0.009(3) 0.001(3)
C36 0.030(3) 0.059(4) 0.045(4) 0.014(3) 0.001(3) 0.001(3)
C37 0.026(3) 0.039(3) 0.029(3) 0.000(2) 0.000(2) -0.003(2)
La1 0.01504(14) 0.03291(17) 0.02206(16) 0.00007(12) 0.00328(11) 0.00152(12)
La2 0.01794(14) 0.02927(16) 0.02362(16) -0.00034(12) 0.00295(11) 0.00178(12)
N1 0.019(2) 0.051(3) 0.055(3) -0.004(2) 0.009(2) -0.002(2)
N2 0.019(2) 0.055(3) 0.047(3) -0.006(2) 0.006(2) -0.006(2)
N3 0.028(3) 0.074(4) 0.065(4) 0.004(3) 0.020(3) 0.005(3)
N4 0.026(3) 0.067(4) 0.053(3) 0.011(3) -0.002(2) 0.008(2)
N5 0.026(3) 0.077(4) 0.048(3) 0.014(3) 0.004(2) 0.014(2)
N6 0.027(3) 0.061(4) 0.060(4) -0.008(3) 0.010(2) 0.000(2)
N7 0.026(3) 0.069(4) 0.058(4) 0.004(3) 0.001(3) 0.001(3)
N8 0.080(6) 0.070(7) 0.198(12) 0.026(8) 0.070(8) 0.001(5)
O1 0.0273(19) 0.042(2) 0.030(2) -0.0007(17) -0.0063(16) 0.0025(16)
O2 0.0220(18) 0.044(2) 0.034(2) 0.0053(17) 0.0015(15) -0.0099(16)
O3 0.0271(19) 0.058(3) 0.030(2) 0.0089(18) 0.0128(16) 0.0072(17)
O4 0.0239(19) 0.052(3) 0.041(2) 0.0055(18) 0.0063(16) 0.0113(17)
O5 0.035(2) 0.043(2) 0.057(3) 0.014(2) 0.0191(19) -0.0040(18)
O6 0.0239(19) 0.036(2) 0.054(2) -0.0043(18) 0.0039(17) 0.0033(16)
O7 0.0243(19) 0.039(2) 0.046(2) 0.0039(18) 0.0017(17) -0.0044(16)
O8 0.034(2) 0.051(3) 0.049(2) 0.015(2) -0.0041(18) 0.0073(18)
O9 0.030(2) 0.070(3) 0.036(2) 0.0092(19) 0.0144(17) 0.0035(19)
O10 0.025(2) 0.075(3) 0.043(2) 0.015(2) 0.0041(18) 0.0107(19)
O11 0.0235(19) 0.043(2) 0.044(2) 0.0069(18) 0.0020(16) -0.0061(17)
O12 0.0257(19) 0.040(2) 0.039(2) 0.0122(18) -0.0014(16) 0.0023(16)
O13 0.120(6) 0.118(7) 0.219(9) 0.056(6) -0.013(6) 0.024(5)
O14 0.163(8) 0.111(7) 0.195(9) 0.019(7) 0.087(8) 0.031(5)
O15 0.138(6) 0.081(5) 0.150(6) 0.009(4) 0.036(5) 0.000(4)
O16 0.066(3) 0.092(4) 0.051(3) 0.003(3) 0.001(3) 0.000(3)
O17 0.069(3) 0.076(4) 0.065(3) -0.010(3) 0.001(3) 0.002(3)
O18 0.071(4) 0.063(4) 0.108(4) 0.025(3) -0.017(3) -0.015(3)
O19 0.036(2) 0.050(2) 0.030(2) -0.0095(18) 0.0005(17) 0.0149(18)
O20 0.047(2) 0.038(2) 0.026(2) -0.0006(17) -0.0017(17) 0.0069(17)
O1W 0.120(10) 0.108(10) 0.120(10) 0.035(8) -0.015(8) 0.051(8)
O2W 0.165(5) 0.057(3) 0.043(3) -0.008(2) 0.010(3) 0.037(3)
O3W 0.038(2) 0.058(3) 0.031(2) 0.0021(18) 0.0033(17) 0.0006(19)
O4W 0.035(2) 0.048(3) 0.070(3) -0.009(2) 0.015(2) 0.0053(19)
O5W 0.046(2) 0.040(2) 0.027(2) -0.0033(16) 0.0026(17) -0.0049(18)
O6W 0.068(6) 0.050(6) 0.079(6) 0.023(5) 0.005(5) -0.007(5)

loop_
_atom_type_symbol
_atom_type_description
_atom_type_scat_dispersion_real
_atom_type_scat_dispersion_imag
_atom_type_scat_source
C C 0.0033 0.0016 'International Tables Vol C Tables 4.2.6.8 and 6.1.1.4'
H H 0.0000 0.0000 'International Tables Vol C Tables 4.2.6.8 and 6.1.1.4'
N N 0.0061 0.0033 'International Tables Vol C Tables 4.2.6.8 and 6.1.1.4'
O O 0.0106 0.0060 'International Tables Vol C Tables 4.2.6.8 and 6.1.1.4'
Ag Ag -0.8971 1.1015 'International Tables Vol C Tables 4.2.6.8 and 6.1.1.4'
La La -0.2871 2.4523 'International Tables Vol C Tables 4.2.6.8 and 6.1.1.4'

loop_
_geom_angle_atom_site_label_1
_geom_angle_atom_site_label_2
_geom_angle_atom_site_label_3
_geom_angle
_geom_angle_site_symmetry_1
_geom_angle_site_symmetry_3
N1 Ag1 N2 176.81(18) . .
N1 Ag1 Ag3 74.67(12) . 1_554
N2 Ag1 Ag3 102.66(12) . 1_554
N5 Ag2 N4 167.12(19) . 1_655
N5 Ag2 O6W 100.5(2) . .
N4 Ag2 O6W 89.5(2) 1_655 .
N5 Ag2 Ag2 87.87(15) . 3_765
N4 Ag2 Ag2 94.52(14) 1_655 3_765
O6W Ag2 Ag2 118.6(2) . 3_765
N6 Ag3 N3 168.88(19) . 1_655
N6 Ag3 Ag1 79.96(13) . 1_556
N3 Ag3 Ag1 106.88(14) 1_655 1_556
O1 C1 O2 126.5(5) . .
O1 C1 C2 117.4(4) . .
O2 C1 C2 116.1(4) . .
C6 C2 C3 117.0(4) . .
C6 C2 C1 121.9(4) . .
C3 C2 C1 121.0(4) . .
C4 C3 C2 119.4(5) . .
C4 C3 H3 120.3 . .
C2 C3 H3 120.3 . .
N1 C4 C3 124.1(5) . .
N1 C4 H4 117.9 . .
C3 C4 H4 117.9 . .
N1 C5 C6 123.5(5) . .
N1 C5 H5 118.2 . .
C6 C5 H5 118.2 . .
C5 C6 C2 119.6(5) . .
C5 C6 H6 120.2 . .
C2 C6 H6 120.2 . .
N2 C7 C11 122.6(5) . .
N2 C7 H7 118.7 . .
C11 C7 H7 118.7 . .
N2 C8 C9 123.1(5) . .
N2 C8 H8 118.4 . .
C9 C8 H8 118.4 . .
C8 C9 C10 119.4(5) . .
C8 C9 H9 120.3 . .
C10 C9 H9 120.3 . .
C9 C10 C11 117.6(5) . .
C9 C10 C12 122.3(4) . .
C11 C10 C12 120.0(5) . .
C7 C11 C10 119.7(5) . .
C7 C11 H11 120.2 . .
C10 C11 H11 120.2 . .
O4 C12 O3 126.6(4) . .
O4 C12 C10 116.1(4) . .
O3 C12 C10 117.3(4) . .
O6 C13 O5 125.9(5) . .
O6 C13 C14 118.0(4) . .
O5 C13 C14 116.1(4) . .
C15 C14 C18 116.7(5) . .
C15 C14 C13 120.2(4) . .
C18 C14 C13 123.1(5) . .
C14 C15 C16 119.7(6) . .
C14 C15 H15 120.1 . .
C16 C15 H15 120.1 . .
N3 C16 C15 123.4(6) . .
N3 C16 H16 118.3 . .
C15 C16 H16 118.3 . .
N3 C17 C18 123.0(5) . .
N3 C17 H17 118.5 . .
C18 C17 H17 118.5 . .
C14 C18 C17 120.3(5) . .
C14 C18 H18 119.9 . .
C17 C18 H18 119.9 . .
O8 C19 O7 126.1(5) . .
O8 C19 C20 116.7(4) . .
O7 C19 C20 117.2(4) . .
C22 C20 C21 117.1(5) . .
C22 C20 C19 122.4(5) . .
C21 C20 C19 120.5(5) . .
C24 C21 C20 119.8(6) . .
C24 C21 H21 120.1 . .
C20 C21 H21 120.1 . .
C20 C22 C23 119.3(5) . .
C20 C22 H22 120.3 . .
C23 C22 H22 120.3 . .
N6 C23 C22 123.8(6) . .
N6 C23 H23 118.1 . .
C22 C23 H23 118.1 . .
N6 C24 C21 123.8(6) . .
N6 C24 H24 118.1 . .
C21 C24 H24 118.1 . .
O10 C25 O9 126.5(5) . .
O10 C25 C26 117.5(4) . .
O9 C25 C26 115.9(5) . .
C30 C26 C27 117.8(5) . .
C30 C26 C25 120.9(5) . .
C27 C26 C25 121.2(5) . .
C26 C27 C28 119.5(5) . .
C26 C27 H27 120.3 . .
C28 C27 H27 120.3 . .
N5 C28 C27 123.3(5) . .
N5 C28 H28 118.4 . .
C27 C28 H28 118.4 . .
N5 C29 C30 123.3(5) . .
N5 C29 H29 118.3 . .
C30 C29 H29 118.3 . .
C26 C30 C29 119.2(5) . .
C26 C30 H30 120.4 . .
C29 C30 H30 120.4 . .
O11 C31 O12 125.4(5) . .
O11 C31 C32 118.5(4) . .
O12 C31 C32 116.1(4) . .
C33 C32 C36 117.0(4) . .
C33 C32 C31 122.0(4) . .
C36 C32 C31 120.9(4) . .
C32 C33 C34 119.2(5) . .
C32 C33 H33 120.4 . .
C34 C33 H33 120.4 . .
N4 C34 C33 122.6(5) . .
N4 C34 H34 118.7 . .
C33 C34 H34 118.7 . .
N4 C35 C36 122.0(5) . .
N4 C35 H35 119.0 . .
C36 C35 H35 119.0 . .
C35 C36 C32 121.3(5) . .
C35 C36 H36 119.3 . .
C32 C36 H36 119.3 . .
O19 C37 O20 125.3(5) . .
O19 C37 C37 118.3(6) . 3_665
O20 C37 C37 116.4(6) . 3_665
O5 La1 O4 139.35(12) . 4_576
O5 La1 O1 83.17(12) . 1_455
O4 La1 O1 128.75(12) 4_576 1_455
O5 La1 O2 79.62(12) . 4_476
O4 La1 O2 85.35(11) 4_576 4_476
O1 La1 O2 74.84(11) 1_455 4_476
O5 La1 O3 136.92(12) . .
O4 La1 O3 75.81(11) 4_576 .
O1 La1 O3 88.29(11) 1_455 .
O2 La1 O3 138.13(11) 4_476 .
O5 La1 O8 88.78(12) . .
O4 La1 O8 76.12(12) 4_576 .
O1 La1 O8 146.33(12) 1_455 .
O2 La1 O8 135.66(11) 4_476 .
O3 La1 O8 75.55(11) . .
O5 La1 O4W 69.83(12) . .
O4 La1 O4W 138.38(11) 4_576 .
O1 La1 O4W 70.29(12) 1_455 .
O2 La1 O4W 135.59(11) 4_476 .
O3 La1 O4W 67.54(12) . .
O8 La1 O4W 76.24(12) . .
O5 La1 O3W 69.93(12) . .
O4 La1 O3W 69.41(11) 4_576 .
O1 La1 O3W 137.27(11) 1_455 .
O2 La1 O3W 68.24(11) 4_476 .
O3 La1 O3W 133.91(11) . .
O8 La1 O3W 67.57(12) . .
O4W La1 O3W 125.40(12) . .
O5 La1 O3W 138.68(11) . 4_575
O4 La1 O3W 61.13(11) 4_576 4_575
O1 La1 O3W 67.65(11) 1_455 4_575
O2 La1 O3W 65.27(10) 4_476 4_575
O3 La1 O3W 72.89(11) . 4_575
O8 La1 O3W 131.52(11) . 4_575
O4W La1 O3W 121.86(11) . 4_575
O3W La1 O3W 112.74(6) . 4_575
O9 La2 O11 146.05(13) . .
O9 La2 O6 111.12(12) . .
O11 La2 O6 80.59(11) . .
O9 La2 O7 73.71(12) . .
O11 La2 O7 140.18(12) . .
O6 La2 O7 79.98(11) . .
O9 La2 O12 81.41(11) . 3_666
O11 La2 O12 103.06(11) . 3_666
O6 La2 O12 152.22(12) . 3_666
O7 La2 O12 80.14(11) . 3_666
O9 La2 O20 74.86(12) . 3_665
O11 La2 O20 74.63(11) . 3_665
O6 La2 O20 133.94(11) . 3_665
O7 La2 O20 140.72(11) . 3_665
O12 La2 O20 72.38(11) 3_666 3_665
O9 La2 O19 72.11(12) . .
O11 La2 O19 81.35(12) . .
O6 La2 O19 74.47(11) . .
O7 La2 O19 125.48(12) . .
O12 La2 O19 133.24(11) 3_666 .
O20 La2 O19 63.95(11) 3_665 .
O9 La2 O5W 139.19(12) . .
O11 La2 O5W 72.80(11) . .
O6 La2 O5W 80.06(11) . .
O7 La2 O5W 69.82(11) . .
O12 La2 O5W 74.97(11) 3_666 .
O20 La2 O5W 126.36(11) 3_665 .
O19 La2 O5W 146.21(11) . .
C4 N1 C5 116.2(5) . .
C4 N1 Ag1 119.5(4) . .
C5 N1 Ag1 122.8(4) . .
C7 N2 C8 117.5(4) . .
C7 N2 Ag1 121.4(4) . .
C8 N2 Ag1 120.0(4) . .
C17 N3 C16 116.6(5) . .
C17 N3 Ag3 124.8(4) . 1_455
C16 N3 Ag3 118.6(4) . 1_455
C34 N4 C35 117.8(5) . .
C34 N4 Ag2 123.1(4) . 1_455
C35 N4 Ag2 119.1(4) . 1_455
C29 N5 C28 116.9(5) . .
C29 N5 Ag2 120.2(4) . .
C28 N5 Ag2 122.9(4) . .
C23 N6 C24 116.2(5) . .
C23 N6 Ag3 122.9(4) . .
C24 N6 Ag3 120.7(4) . .
O18 N7 O16 121.0(6) . .
O18 N7 O17 120.4(6) . .
O16 N7 O17 118.6(6) . .
O15 N8 O13 123.8(14) . .
O15 N8 O14 116.5(12) . .
O13 N8 O14 119.5(12) . .
C1 O1 La1 149.0(3) . 1_655
C1 O2 La1 147.0(3) . 4_675
C12 O3 La1 141.3(3) . .
C12 O4 La1 156.3(3) . 4_575
C13 O5 La1 158.4(3) . .
C13 O6 La2 158.5(3) . .
C19 O7 La2 134.3(3) . .
C19 O8 La1 152.8(3) . .
C25 O9 La2 171.7(4) . .
C31 O11 La2 170.8(3) . .
C31 O12 La2 123.7(3) . 3_666
C37 O19 La2 118.3(3) . .
C37 O20 La2 118.9(3) . 3_665
H1W O1W H2W 107.4 . .
H3W O2W H4W 107.1 . .
La1 O3W La1 130.73(14) . 4_576
La1 O3W H6W 113.6 . .
La1 O3W H6W 75.2 4_576 .
La1 O3W H5W 98.2 . .
La1 O3W H5W 128.3 4_576 .
H6W O3W H5W 102.7 . .
La1 O4W H7W 130.0 . .
La1 O4W H8W 120.3 . .
H7W O4W H8W 104.2 . .
La2 O5W H10W 117.7 . .
La2 O5W H9W 126.6 . .
H10W O5W H9W 103.3 . .
Ag2 O6W H11W 88.5 . .
Ag2 O6W H12W 134.5 . .
H11W O6W H12W 103.0 . .

loop_
_geom_bond_atom_site_label_1
_geom_bond_atom_site_label_2
_geom_bond_distance
_geom_bond_site_symmetry_2
Ag1 N1 2.151(4) .
Ag1 N2 2.166(4) .
Ag1 Ag3 3.2721(8) 1_554
Ag2 N5 2.134(4) .
Ag2 N4 2.137(4) 1_655
Ag2 O6W 2.530(8) .
Ag2 Ag2 3.3066(13) 3_765
Ag3 N6 2.196(4) .
Ag3 N3 2.198(4) 1_655
Ag3 Ag1 3.2721(8) 1_556
C1 O1 1.244(6) .
C1 O2 1.249(5) .
C1 C2 1.508(6) .
C2 C6 1.378(6) .
C2 C3 1.379(7) .
C3 C4 1.364(7) .
C3 H3 0.9300 .
C4 N1 1.328(7) .
C4 H4 0.9300 .
C5 N1 1.333(7) .
C5 C6 1.369(7) .
C5 H5 0.9300 .
C6 H6 0.9300 .
C7 N2 1.330(7) .
C7 C11 1.379(7) .
C7 H7 0.9300 .
C8 N2 1.340(7) .
C8 C9 1.373(6) .
C8 H8 0.9300 .
C9 C10 1.376(7) .
C9 H9 0.9300 .
C10 C11 1.384(7) .
C10 C12 1.509(6) .
C11 H11 0.9300 .
C12 O4 1.239(6) .
C12 O3 1.243(6) .
C13 O6 1.245(6) .
C13 O5 1.248(6) .
C13 C14 1.501(6) .
C14 C15 1.358(7) .
C14 C18 1.365(7) .
C15 C16 1.380(8) .
C15 H15 0.9300 .
C16 N3 1.328(8) .
C16 H16 0.9300 .
C17 N3 1.306(7) .
C17 C18 1.385(7) .
C17 H17 0.9300 .
C18 H18 0.9300 .
C19 O8 1.245(6) .
C19 O7 1.256(6) .
C19 C20 1.506(6) .
C20 C22 1.366(7) .
C20 C21 1.380(7) .
C21 C24 1.364(8) .
C21 H21 0.9300 .
C22 C23 1.387(7) .
C22 H22 0.9300 .
C23 N6 1.318(7) .
C23 H23 0.9300 .
C24 N6 1.331(8) .
C24 H24 0.9300 .
C25 O10 1.241(6) .
C25 O9 1.251(6) .
C25 C26 1.514(6) .
C26 C30 1.371(7) .
C26 C27 1.378(7) .
C27 C28 1.380(7) .
C27 H27 0.9300 .
C28 N5 1.337(7) .
C28 H28 0.9300 .
C29 N5 1.327(7) .
C29 C30 1.394(7) .
C29 H29 0.9300 .
C30 H30 0.9300 .
C31 O11 1.242(5) .
C31 O12 1.249(6) .
C31 C32 1.512(6) .
C32 C33 1.378(7) .
C32 C36 1.380(6) .
C33 C34 1.391(7) .
C33 H33 0.9300 .
C34 N4 1.337(7) .
C34 H34 0.9300 .
C35 N4 1.342(7) .
C35 C36 1.357(7) .
C35 H35 0.9300 .
C36 H36 0.9300 .
C37 O19 1.253(6) .
C37 O20 1.260(5) .
C37 C37 1.554(10) 3_665
La1 O5 2.452(3) .
La1 O4 2.455(3) 4_576
La1 O1 2.468(3) 1_455
La1 O2 2.494(3) 4_476
La1 O3 2.515(3) .
La1 O8 2.526(4) .
La1 O4W 2.601(4) .
La1 O3W 2.697(3) .
La1 O3W 2.888(4) 4_575
La2 O9 2.442(3) .
La2 O11 2.446(3) .
La2 O6 2.450(3) .
La2 O7 2.461(3) .
La2 O12 2.507(3) 3_666
La2 O20 2.555(3) 3_665
La2 O19 2.557(3) .
La2 O5W 2.596(3) .
N3 Ag3 2.198(4) 1_455
N4 Ag2 2.137(4) 1_455
N7 O18 1.229(6) .
N7 O16 1.240(6) .
N7 O17 1.245(6) .
N8 O15 1.208(10) .
N8 O13 1.215(11) .
N8 O14 1.264(12) .
O1 La1 2.468(3) 1_655
O2 La1 2.494(3) 4_675
O4 La1 2.455(3) 4_575
O12 La2 2.507(3) 3_666
O20 La2 2.555(3) 3_665
O1W H1W 0.8493 .
O1W H2W 0.8768 .
O2W H3W 0.8618 .
O2W H4W 0.8650 .
O3W La1 2.888(4) 4_576
O3W H6W 0.8239 .
O3W H5W 0.8230 .
O4W H7W 0.8188 .
O4W H8W 0.8174 .
O5W H10W 0.8238 .
O5W H9W 0.8211 .
O6W H11W 0.8302 .
O6W H12W 0.8183 .

loop_
_geom_hbond_atom_site_label_D
_geom_hbond_atom_site_label_H
_geom_hbond_atom_site_label_A
_geom_hbond_distance_DH
_geom_hbond_distance_HA
_geom_hbond_distance_DA
_geom_hbond_angle_DHA
_geom_hbond_site_symmetry_A
O1W H1W O4W 0.85 2.52 3.057(14) 121.8 1_556
O2W H3W O5W 0.86 2.29 3.087(6) 154.8 .
O2W H3W O6 0.86 2.57 3.086(5) 119.6 .
O2W H4W O1 0.87 2.26 2.910(5) 132.2 1_456
O2W H4W O4W 0.87 2.39 3.128(6) 143.6 1_556
O3W H6W O4 0.82 2.07 2.742(5) 137.8 1_556
O3W H5W O2W 0.82 1.98 2.719(6) 149.7 .
O3W H5W O5 0.82 2.51 2.957(5) 115.0 .
O4W H7W O10 0.82 1.98 2.801(5) 177.8 .
O4W H8W O1W 0.82 2.33 3.057(14) 148.3 1_554
O5W H10W O20 0.82 2.08 2.859(5) 157.9 1_556
O5W H9W O10 0.82 2.06 2.877(5) 175.4 1_556
O6W H11W O15 0.83 1.94 2.662(11) 145.3 1_654
O6W H11W O13 0.83 2.25 3.007(13) 152.2 1_654
O6W H11W N8 0.83 2.36 3.190(16) 173.9 1_654
